data_7153467
loop_
_publ_author_name
'Moulton, Benjamin E.'
'Lynam, Jason M.'
'Duhme-Klair, Anne-Kathrin'
'Zheng, Wenxu'
'Lin, Zhenyang'
'Fairlamb, Ian J. S.'

_publ_section_title
;
 Atropisomerisation in sterically hindered \a,\b-disubstituted
 cyclopentenones derived from an intermolecular cobalt(0)-mediated
 Pauson-Khand reaction.
;
_journal_issue 23
_journal_name_full 'Organic &amp; biomolecular chemistry'
_journal_page_first 5398
_journal_page_last 5403
_journal_paper_doi 10.1039/c0ob00264j
_journal_volume 8
_journal_year 2010
_chemical_formula_moiety 'C25 H20 O3'
_chemical_formula_sum 'C25 H20 O3'
_chemical_formula_weight 368.41
_chemical_name_systematic
;
?
;
_space_group_IT_number 14
_symmetry_cell_setting monoclinic
_symmetry_space_group_name_Hall '-P 2ybc'
_symmetry_space_group_name_H-M 'P 1 21/c 1'
_atom_sites_solution_hydrogens geom
_atom_sites_solution_primary direct
_atom_sites_solution_secondary difmap
_audit_creation_method SHELXL-97
_cell_angle_alpha 90.00
_cell_angle_beta 111.6790(10)
_cell_angle_gamma 90.00
_cell_formula_units_Z 4
_cell_length_a 13.6217(8)
_cell_length_b 12.1491(7)
_cell_length_c 12.2859(7)
_cell_measurement_reflns_used 5296
_cell_measurement_temperature 298(2)
_cell_measurement_theta_max 24.94
_cell_measurement_theta_min 2.32
_cell_volume 1889.40(19)
_computing_cell_refinement 'Bruker SMART'
_computing_data_collection 'Bruker SMART'
_computing_data_reduction 'Bruker SAINT'
_computing_molecular_graphics 'Bruker SHELXTL'
_computing_publication_material 'Bruker SHELXTL'
_computing_structure_refinement 'SHELXL-97 (Sheldrick, 1997)'
_computing_structure_solution 'SHELXS-97 (Sheldrick, 1997)'
_diffrn_ambient_temperature 298(2)
_diffrn_measured_fraction_theta_full 0.995
_diffrn_measured_fraction_theta_max 0.995
_diffrn_measurement_device_type 'CCD area detector'
_diffrn_measurement_method 'phi and omega scans'
_diffrn_radiation_monochromator graphite
_diffrn_radiation_source 'fine-focus sealed tube'
_diffrn_radiation_type MoK\a
_diffrn_radiation_wavelength 0.71073
_diffrn_reflns_av_R_equivalents 0.0258
_diffrn_reflns_av_sigmaI/netI 0.0240
_diffrn_reflns_limit_h_max 18
_diffrn_reflns_limit_h_min -18
_diffrn_reflns_limit_k_max 16
_diffrn_reflns_limit_k_min -16
_diffrn_reflns_limit_l_max 16
_diffrn_reflns_limit_l_min -16
_diffrn_reflns_number 19047
_diffrn_reflns_theta_full 28.36
_diffrn_reflns_theta_max 28.36
_diffrn_reflns_theta_min 2.32
_exptl_absorpt_coefficient_mu 0.084
_exptl_absorpt_correction_T_max 0.990
_exptl_absorpt_correction_T_min 0.849
_exptl_absorpt_correction_type multi-scan
_exptl_absorpt_process_details 'SADABS v2.03; (Sheldrick)'
_exptl_crystal_colour colourless
_exptl_crystal_density_diffrn 1.295
_exptl_crystal_density_method 'not measured'
_exptl_crystal_description block
_exptl_crystal_F_000 776
_exptl_crystal_size_max 0.38
_exptl_crystal_size_mid 0.20
_exptl_crystal_size_min 0.12
_refine_diff_density_max 0.222
_refine_diff_density_min -0.143
_refine_diff_density_rms 0.032
_refine_ls_extinction_method none
_refine_ls_goodness_of_fit_ref 1.035
_refine_ls_hydrogen_treatment constr
_refine_ls_matrix_type full
_refine_ls_number_parameters 253
_refine_ls_number_reflns 4702
_refine_ls_number_restraints 0
_refine_ls_restrained_S_all 1.035
_refine_ls_R_factor_all 0.0692
_refine_ls_R_factor_gt 0.0464
_refine_ls_shift/su_max 0.000
_refine_ls_shift/su_mean 0.000
_refine_ls_structure_factor_coef Fsqd
_refine_ls_weighting_details 'calc w=1/[\s^2^(Fo^2^)+(0.0541P)^2^+0.3011P] where P=(Fo^2^+2Fc^2^)/3'
_refine_ls_weighting_scheme calc
_refine_ls_wR_factor_gt 0.1106
_refine_ls_wR_factor_ref 0.1213
_reflns_number_gt 3372
_reflns_number_total 4702
_reflns_threshold_expression >2sigma(I)
_cod_data_source_file c0ob00264j.txt
_cod_data_source_block ijf0810a
_cod_depositor_comments
;
The following automatic conversions were performed:

'_symmetry_cell_setting' value 'Monoclinic' changed to 'monoclinic'
according to /home/saulius/struct/CIF-dictionaries/cif_core.dic
dictionary named 'cif_core.dic' version 2.4.2 from 2011-04-26.

Automatic conversion script
Id: cif_fix_values 1891 2012-01-12 08:04:46Z andrius 
;
_cod_original_sg_symbol_H-M P2(1)/c
_cod_database_code 7153467

loop_
_symmetry_equiv_pos_as_xyz
'x, y, z'
'-x, y+1/2, -z+1/2'
'-x, -y, -z'
'x, -y-1/2, z-1/2'

loop_
_atom_site_label
_atom_site_type_symbol
_atom_site_fract_x
_atom_site_fract_y
_atom_site_fract_z
_atom_site_U_iso_or_equiv
_atom_site_adp_type
_atom_site_occupancy
_atom_site_symmetry_multiplicity
_atom_site_calc_flag
_atom_site_refinement_flags
C1 C 0.32658(13) 0.51769(13) 0.36496(17) 0.0660(5) Uani 1 1 d .
C2 C 0.23506(12) 0.58843(11) 0.31951(15) 0.0551(4) Uani 1 1 d .
H2 H 0.1722 0.5655 0.3256 0.066 Uiso 1 1 calc R
C3 C 0.23704(10) 0.68597(10) 0.26878(12) 0.0422(3) Uani 1 1 d .
C4 C 0.33415(10) 0.72038(10) 0.25494(12) 0.0438(3) Uani 1 1 d .
C5 C 0.34370(12) 0.81341(11) 0.19315(13) 0.0514(3) Uani 1 1 d .
H5 H 0.2853 0.8584 0.1577 0.062 Uiso 1 1 calc R
C6 C 0.43854(14) 0.83930(14) 0.18408(16) 0.0643(4) Uani 1 1 d .
H6 H 0.4438 0.9005 0.1410 0.077 Uiso 1 1 calc R
C7 C 0.52630(13) 0.77416(15) 0.23914(19) 0.0743(5) Uani 1 1 d .
H7 H 0.5908 0.7933 0.2347 0.089 Uiso 1 1 calc R
C8 C 0.51955(13) 0.68216(15) 0.29995(18) 0.0709(5) Uani 1 1 d .
H8 H 0.5788 0.6388 0.3370 0.085 Uiso 1 1 calc R
C9 C 0.42284(11) 0.65462(12) 0.30550(14) 0.0541(4) Uani 1 1 d .
C10 C 0.14109(10) 0.75548(10) 0.22821(11) 0.0387(3) Uani 1 1 d .
C11 C 0.13359(10) 0.86132(10) 0.25760(11) 0.0388(3) Uani 1 1 d .
C12 C 0.02356(10) 0.89894(10) 0.19397(11) 0.0410(3) Uani 1 1 d .
C13 C -0.04069(10) 0.80442(10) 0.12404(11) 0.0405(3) Uani 1 1 d .
H13 H -0.0996 0.7862 0.1484 0.049 Uiso 1 1 calc R
C14 C 0.03800(10) 0.70794(10) 0.14650(11) 0.0396(3) Uani 1 1 d .
H14 H 0.0160 0.6449 0.1817 0.048 Uiso 1 1 calc R
C15 C 0.03418(12) 0.68097(11) 0.02230(13) 0.0499(3) Uani 1 1 d .
H15 H 0.0948 0.6390 0.0198 0.060 Uiso 1 1 calc R
C16 C -0.07375(14) 0.62854(12) -0.04437(14) 0.0613(4) Uani 1 1 d .
H16A H -0.0908 0.5735 0.0031 0.074 Uiso 1 1 calc R
H16B H -0.0755 0.5947 -0.1166 0.074 Uiso 1 1 calc R
C17 C -0.15073(13) 0.72743(13) -0.06953(14) 0.0618(4) Uani 1 1 d .
H17A H -0.1847 0.7405 -0.1530 0.074 Uiso 1 1 calc R
H17B H -0.2045 0.7155 -0.0365 0.074 Uiso 1 1 calc R
C18 C -0.07846(12) 0.82287(11) -0.00908(12) 0.0500(3) Uani 1 1 d .
H18 H -0.1078 0.8961 -0.0354 0.060 Uiso 1 1 calc R
C19 C 0.02083(13) 0.79505(12) -0.03348(13) 0.0533(4) Uani 1 1 d .
H19A H 0.0082 0.7924 -0.1165 0.064 Uiso 1 1 calc R
H19B H 0.0794 0.8438 0.0066 0.064 Uiso 1 1 calc R
C20 C 0.21492(10) 0.93339(11) 0.33828(11) 0.0419(3) Uani 1 1 d .
C21 C 0.22086(12) 1.04359(12) 0.31110(13) 0.0523(3) Uani 1 1 d .
H21 H 0.1714 1.0723 0.2426 0.063 Uiso 1 1 calc R
C22 C 0.29895(14) 1.11104(14) 0.38405(16) 0.0646(4) Uani 1 1 d .
H22 H 0.3022 1.1845 0.3643 0.078 Uiso 1 1 calc R
C23 C 0.37173(14) 1.06966(16) 0.48566(16) 0.0716(5) Uani 1 1 d .
H23 H 0.4251 1.1146 0.5345 0.086 Uiso 1 1 calc R
C24 C 0.36547(14) 0.96169(17) 0.51489(15) 0.0729(5) Uani 1 1 d .
H24 H 0.4143 0.9340 0.5844 0.087 Uiso 1 1 calc R
C25 C 0.28785(12) 0.89376(13) 0.44273(13) 0.0556(4) Uani 1 1 d .
H25 H 0.2843 0.8209 0.4641 0.067 Uiso 1 1 calc R
O1 O 0.41909(8) 0.55777(9) 0.36132(11) 0.0677(3) Uani 1 1 d .
O2 O 0.32878(11) 0.42820(10) 0.40664(16) 0.1010(5) Uani 1 1 d .
O3 O -0.00938(8) 0.99126(8) 0.19612(10) 0.0595(3) Uani 1 1 d .

loop_
_atom_site_aniso_label
_atom_site_aniso_U_11
_atom_site_aniso_U_22
_atom_site_aniso_U_33
_atom_site_aniso_U_23
_atom_site_aniso_U_13
_atom_site_aniso_U_12
C1 0.0567(10) 0.0455(8) 0.0919(13) 0.0158(8) 0.0231(9) 0.0120(7)
C2 0.0452(8) 0.0413(7) 0.0795(10) 0.0141(7) 0.0239(8) 0.0062(6)
C3 0.0404(7) 0.0345(6) 0.0525(7) 0.0027(5) 0.0182(6) 0.0037(5)
C4 0.0410(7) 0.0383(7) 0.0544(8) -0.0062(6) 0.0203(6) -0.0003(5)
C5 0.0524(8) 0.0464(8) 0.0619(9) -0.0034(6) 0.0286(7) -0.0038(6)
C6 0.0663(11) 0.0581(9) 0.0810(11) -0.0108(8) 0.0418(9) -0.0182(8)
C7 0.0503(10) 0.0739(12) 0.1093(15) -0.0261(11) 0.0420(10) -0.0171(8)
C8 0.0402(9) 0.0669(11) 0.1040(14) -0.0172(10) 0.0245(9) 0.0000(7)
C9 0.0441(8) 0.0453(8) 0.0719(10) -0.0091(7) 0.0203(7) 0.0015(6)
C10 0.0405(7) 0.0344(6) 0.0452(7) 0.0096(5) 0.0206(6) 0.0036(5)
C11 0.0418(7) 0.0361(6) 0.0410(7) 0.0063(5) 0.0183(5) 0.0045(5)
C12 0.0445(7) 0.0407(7) 0.0417(7) 0.0029(5) 0.0204(6) 0.0073(5)
C13 0.0386(7) 0.0412(7) 0.0437(7) 0.0051(5) 0.0178(6) 0.0038(5)
C14 0.0424(7) 0.0313(6) 0.0485(7) 0.0075(5) 0.0207(6) 0.0009(5)
C15 0.0608(9) 0.0401(7) 0.0556(8) -0.0027(6) 0.0293(7) 0.0026(6)
C16 0.0776(11) 0.0460(8) 0.0567(9) -0.0072(7) 0.0204(8) -0.0084(8)
C17 0.0636(10) 0.0604(9) 0.0514(9) 0.0020(7) 0.0096(7) -0.0044(8)
C18 0.0609(9) 0.0408(7) 0.0446(7) 0.0065(6) 0.0153(7) 0.0046(6)
C19 0.0721(10) 0.0495(8) 0.0449(8) 0.0017(6) 0.0292(7) -0.0066(7)
C20 0.0430(7) 0.0434(7) 0.0418(7) 0.0009(5) 0.0185(6) 0.0037(5)
C21 0.0578(9) 0.0456(8) 0.0495(8) 0.0018(6) 0.0151(7) -0.0020(6)
C22 0.0714(11) 0.0534(9) 0.0708(11) -0.0097(8) 0.0283(9) -0.0127(8)
C23 0.0609(10) 0.0822(12) 0.0654(11) -0.0221(9) 0.0161(9) -0.0147(9)
C24 0.0607(10) 0.0948(14) 0.0488(9) -0.0014(9) 0.0035(8) 0.0032(10)
C25 0.0562(9) 0.0586(9) 0.0485(8) 0.0075(7) 0.0151(7) 0.0070(7)
O1 0.0468(6) 0.0513(6) 0.0984(9) 0.0096(6) 0.0191(6) 0.0142(5)
O2 0.0836(10) 0.0572(8) 0.1566(14) 0.0500(8) 0.0379(9) 0.0243(7)
O3 0.0542(6) 0.0449(6) 0.0755(7) -0.0076(5) 0.0195(5) 0.0156(5)

loop_
_atom_type_symbol
_atom_type_description
_atom_type_scat_dispersion_real
_atom_type_scat_dispersion_imag
_atom_type_scat_source
C C 0.0033 0.0016 'International Tables Vol C Tables 4.2.6.8 and 6.1.1.4'
H H 0.0000 0.0000 'International Tables Vol C Tables 4.2.6.8 and 6.1.1.4'
O O 0.0106 0.0060 'International Tables Vol C Tables 4.2.6.8 and 6.1.1.4'

loop_
_geom_angle_atom_site_label_1
_geom_angle_atom_site_label_2
_geom_angle_atom_site_label_3
_geom_angle
O2 C1 O1 117.37(14)
O2 C1 C2 125.92(16)
O1 C1 C2 116.70(13)
C3 C2 C1 122.76(14)
C3 C2 H2 118.6
C1 C2 H2 118.6
C2 C3 C4 118.83(12)
C2 C3 C10 119.53(12)
C4 C3 C10 121.63(11)
C9 C4 C5 117.98(13)
C9 C4 C3 117.40(12)
C5 C4 C3 124.61(12)
C6 C5 C4 120.63(15)
C6 C5 H5 119.7
C4 C5 H5 119.7
C5 C6 C7 119.86(16)
C5 C6 H6 120.1
C7 C6 H6 120.1
C8 C7 C6 120.97(15)
C8 C7 H7 119.5
C6 C7 H7 119.5
C7 C8 C9 118.81(16)
C7 C8 H8 120.6
C9 C8 H8 120.6
O1 C9 C8 116.32(14)
O1 C9 C4 122.00(13)
C8 C9 C4 121.67(15)
C11 C10 C3 126.76(12)
C11 C10 C14 113.54(11)
C3 C10 C14 119.70(11)
C10 C11 C20 129.39(12)
C10 C11 C12 108.31(11)
C20 C11 C12 122.30(11)
O3 C12 C11 125.72(13)
O3 C12 C13 125.19(12)
C11 C12 C13 109.08(10)
C12 C13 C18 113.02(10)
C12 C13 C14 104.97(10)
C18 C13 C14 103.77(10)
C12 C13 H13 111.5
C18 C13 H13 111.5
C14 C13 H13 111.5
C10 C14 C15 115.02(11)
C10 C14 C13 104.05(10)
C15 C14 C13 102.54(10)
C10 C14 H14 111.5
C15 C14 H14 111.5
C13 C14 H14 111.5
C19 C15 C16 101.87(12)
C19 C15 C14 101.89(10)
C16 C15 C14 106.98(12)
C19 C15 H15 114.8
C16 C15 H15 114.8
C14 C15 H15 114.8
C15 C16 C17 103.26(12)
C15 C16 H16A 111.1
C17 C16 H16A 111.1
C15 C16 H16B 111.1
C17 C16 H16B 111.1
H16A C16 H16B 109.1
C18 C17 C16 103.00(13)
C18 C17 H17A 111.2
C16 C17 H17A 111.2
C18 C17 H17B 111.2
C16 C17 H17B 111.2
H17A C17 H17B 109.1
C17 C18 C19 101.26(12)
C17 C18 C13 108.01(11)
C19 C18 C13 101.76(11)
C17 C18 H18 114.7
C19 C18 H18 114.7
C13 C18 H18 114.7
C15 C19 C18 94.59(11)
C15 C19 H19A 112.8
C18 C19 H19A 112.8
C15 C19 H19B 112.8
C18 C19 H19B 112.8
H19A C19 H19B 110.3
C25 C20 C21 118.13(13)
C25 C20 C11 121.36(12)
C21 C20 C11 120.51(12)
C22 C21 C20 121.05(14)
C22 C21 H21 119.5
C20 C21 H21 119.5
C23 C22 C21 119.90(16)
C23 C22 H22 120.0
C21 C22 H22 120.0
C24 C23 C22 119.69(16)
C24 C23 H23 120.2
C22 C23 H23 120.2
C23 C24 C25 120.84(16)
C23 C24 H24 119.6
C25 C24 H24 119.6
C24 C25 C20 120.35(15)
C24 C25 H25 119.8
C20 C25 H25 119.8
C1 O1 C9 121.78(11)

loop_
_geom_bond_atom_site_label_1
_geom_bond_atom_site_label_2
_geom_bond_distance
C1 O2 1.1974(18)
C1 O1 1.367(2)
C1 C2 1.446(2)
C2 C3 1.3438(18)
C2 H2 0.9300
C3 C4 1.4559(18)
C3 C10 1.4795(17)
C4 C9 1.3890(19)
C4 C5 1.3942(19)
C5 C6 1.374(2)
C5 H5 0.9300
C6 C7 1.384(3)
C6 H6 0.9300
C7 C8 1.366(3)
C7 H7 0.9300
C8 C9 1.385(2)
C8 H8 0.9300
C9 O1 1.3723(19)
C10 C11 1.3497(17)
C10 C14 1.5072(18)
C11 C20 1.4715(18)
C11 C12 1.4835(18)
C12 O3 1.2120(15)
C12 C13 1.5057(18)
C13 C18 1.5389(18)
C13 C14 1.5429(17)
C13 H13 0.9800
C14 C15 1.5426(18)
C14 H14 0.9800
C15 C19 1.5270(19)
C15 C16 1.532(2)
C15 H15 0.9800
C16 C17 1.549(2)
C16 H16A 0.9700
C16 H16B 0.9700
C17 C18 1.525(2)
C17 H17A 0.9700
C17 H17B 0.9700
C18 C19 1.527(2)
C18 H18 0.9800
C19 H19A 0.9700
C19 H19B 0.9700
C20 C25 1.3869(19)
C20 C21 1.3894(19)
C21 C22 1.379(2)
C21 H21 0.9300
C22 C23 1.371(3)
C22 H22 0.9300
C23 C24 1.371(3)
C23 H23 0.9300
C24 C25 1.376(2)
C24 H24 0.9300
C25 H25 0.9300

loop_
_geom_torsion_atom_site_label_1
_geom_torsion_atom_site_label_2
_geom_torsion_atom_site_label_3
_geom_torsion_atom_site_label_4
_geom_torsion
O2 C1 C2 C3 -176.75(19)
O1 C1 C2 C3 4.3(3)
C1 C2 C3 C4 2.3(2)
C1 C2 C3 C10 -177.83(15)
C2 C3 C4 C9 -6.1(2)
C10 C3 C4 C9 174.09(13)
C2 C3 C4 C5 172.88(14)
C10 C3 C4 C5 -7.0(2)
C9 C4 C5 C6 -0.7(2)
C3 C4 C5 C6 -179.63(14)
C4 C5 C6 C7 -1.6(2)
C5 C6 C7 C8 1.9(3)
C6 C7 C8 C9 0.2(3)
C7 C8 C9 O1 176.00(16)
C7 C8 C9 C4 -2.6(3)
C5 C4 C9 O1 -175.67(13)
C3 C4 C9 O1 3.3(2)
C5 C4 C9 C8 2.9(2)
C3 C4 C9 C8 -178.14(14)
C2 C3 C10 C11 125.48(15)
C4 C3 C10 C11 -54.68(19)
C2 C3 C10 C14 -53.77(18)
C4 C3 C10 C14 126.08(13)
C3 C10 C11 C20 -2.2(2)
C14 C10 C11 C20 177.11(11)
C3 C10 C11 C12 178.40(11)
C14 C10 C11 C12 -2.32(14)
C10 C11 C12 O3 -176.53(13)
C20 C11 C12 O3 4.0(2)
C10 C11 C12 C13 2.40(14)
C20 C11 C12 C13 -177.07(11)
O3 C12 C13 C18 64.98(17)
C11 C12 C13 C18 -113.95(12)
O3 C12 C13 C14 177.40(12)
C11 C12 C13 C14 -1.53(13)
C11 C10 C14 C15 112.65(12)
C3 C10 C14 C15 -68.01(14)
C11 C10 C14 C13 1.31(14)
C3 C10 C14 C13 -179.35(10)
C12 C13 C14 C10 0.23(12)
C18 C13 C14 C10 119.06(11)
C12 C13 C14 C15 -119.92(11)
C18 C13 C14 C15 -1.08(13)
C10 C14 C15 C19 -76.38(13)
C13 C14 C15 C19 35.84(13)
C10 C14 C15 C16 177.11(11)
C13 C14 C15 C16 -70.66(12)
C19 C15 C16 C17 -32.83(15)
C14 C15 C16 C17 73.69(14)
C15 C16 C17 C18 -2.74(16)
C16 C17 C18 C19 37.35(14)
C16 C17 C18 C13 -69.11(15)
C12 C13 C18 C17 -174.71(11)
C14 C13 C18 C17 72.14(13)
C12 C13 C18 C19 79.18(13)
C14 C13 C18 C19 -33.97(12)
C16 C15 C19 C18 54.69(13)
C14 C15 C19 C18 -55.75(12)
C17 C18 C19 C15 -56.56(12)
C13 C18 C19 C15 54.76(12)
C10 C11 C20 C25 -39.0(2)
C12 C11 C20 C25 140.30(13)
C10 C11 C20 C21 140.63(14)
C12 C11 C20 C21 -40.03(18)
C25 C20 C21 C22 1.9(2)
C11 C20 C21 C22 -177.76(13)
C20 C21 C22 C23 -0.5(2)
C21 C22 C23 C24 -0.9(3)
C22 C23 C24 C25 0.9(3)
C23 C24 C25 C20 0.6(3)
C21 C20 C25 C24 -1.9(2)
C11 C20 C25 C24 177.74(14)
O2 C1 O1 C9 173.74(17)
C2 C1 O1 C9 -7.2(2)
C8 C9 O1 C1 -175.11(16)
C4 C9 O1 C1 3.5(2)
